data_4066146
loop_
_publ_author_name
'Panda, Tarun K.'
'Kaneko, Hiroshi'
'Pal, Kuntal'
'Tsurugi, Hayato'
'Mashima, Kazushi'

_publ_section_title
;
 Salt Metathesis and Direct Reduction Reactions Leading to Group 3 Metal
 Complexes with
 aN,N&#x2032;-Bis(2,6-diisopropylphenyl)-1,4-diaza-1,3-butadiene Ligand
 and Their Solid-State Structures
;
_journal_issue 11
_journal_name_full Organometallics
_journal_page_first 2610
_journal_paper_doi 10.1021/om1003144
_journal_volume 29
_journal_year 2010
_chemical_formula_moiety 'C34 H52 Cl2 N2 O2 Sc'
_chemical_formula_sum 'C34 H52 Cl2 N2 O2 Sc'
_chemical_formula_weight 636.64
_chemical_name_common 6
_chemical_name_systematic
;
 ?
;
_space_group_IT_number 14
_symmetry_cell_setting monoclinic
_symmetry_space_group_name_Hall '-P 2ybc'
_symmetry_space_group_name_H-M 'P 1 21/c 1'
_atom_sites_solution_hydrogens geom
_atom_sites_solution_primary direct
_atom_sites_solution_secondary difmap
_audit_creation_method shelxl-97
_cell_angle_alpha 90.00
_cell_angle_beta 105.835(18)
_cell_angle_gamma 90.00
_cell_formula_units_Z 4
_cell_length_a 10.119(5)
_cell_length_b 19.672(5)
_cell_length_c 18.364(5)
_cell_measurement_temperature 120(1)
_cell_measurement_theta_max 27.40
_cell_measurement_theta_min 3.10
_cell_volume 3517(2)
_computing_cell_refinement 'RAPID-AUTO (Rigaku, 1998)'
_computing_data_collection 'RAPID-AUTO (Rigaku, 1998)'
_computing_data_reduction 'teXan (Rigaku/MSC, 2004)'
_computing_molecular_graphics Ortep-32
_computing_publication_material 'SHELXL-97 (Sheldrick, 1997) and modified'
_computing_structure_refinement 'shelxl-97 (sheldrick, 1997)'
_computing_structure_solution 'sir 97'
_diffrn_ambient_temperature 120(1)
_diffrn_detector_area_resol_mean 10.00
_diffrn_measured_fraction_theta_full 0.998
_diffrn_measured_fraction_theta_max 0.998
_diffrn_measurement_device_type 'Rigaku RAXIS-RAPID Imaging Plate'
_diffrn_measurement_method \w
_diffrn_radiation_monochromator graphite
_diffrn_radiation_source 'fine-focus sealed tube'
_diffrn_radiation_type mok\a
_diffrn_radiation_wavelength 0.71075
_diffrn_reflns_av_R_equivalents 0.0307
_diffrn_reflns_av_sigmaI/netI 0.0161
_diffrn_reflns_limit_h_max 13
_diffrn_reflns_limit_h_min -13
_diffrn_reflns_limit_k_max 25
_diffrn_reflns_limit_k_min -25
_diffrn_reflns_limit_l_max 23
_diffrn_reflns_limit_l_min -23
_diffrn_reflns_number 55651
_diffrn_reflns_theta_full 27.40
_diffrn_reflns_theta_max 27.40
_diffrn_reflns_theta_min 3.10
_exptl_absorpt_coefficient_mu 0.392
_exptl_absorpt_correction_T_max 0.971
_exptl_absorpt_correction_T_min 0.952
_exptl_absorpt_correction_type empirical
_exptl_absorpt_process_details
; 
Higashi, H. (1995), ABSCOR: Program for Absorption 
Correction, Rigaku Corporation, Tokyo, Japan.
;
_exptl_crystal_colour red
_exptl_crystal_density_diffrn 1.202
_exptl_crystal_density_method 'not measured'
_exptl_crystal_description 'rectangular block'
_exptl_crystal_F_000 1364
_exptl_crystal_size_max 0.20
_exptl_crystal_size_mid 0.10
_exptl_crystal_size_min 0.08
_refine_diff_density_max 0.468
_refine_diff_density_min -0.297
_refine_diff_density_rms 0.051
_refine_ls_extinction_method none
_refine_ls_goodness_of_fit_ref 1.015
_refine_ls_hydrogen_treatment constr
_refine_ls_matrix_type full
_refine_ls_number_parameters 378
_refine_ls_number_reflns 7984
_refine_ls_number_restraints 0
_refine_ls_restrained_S_all 1.015
_refine_ls_R_factor_all 0.0338
_refine_ls_R_factor_gt 0.0295
_refine_ls_shift/su_max 0.001
_refine_ls_shift/su_mean 0.000
_refine_ls_structure_factor_coef Fsqd
_refine_ls_weighting_details 'calc w=1/[\s^2^(fo^2^)+(0.0404p)^2^+1.7646p] where p=(fo^2^+2fc^2^)/3'
_refine_ls_weighting_scheme calc
_refine_ls_wR_factor_gt 0.0766
_refine_ls_wR_factor_ref 0.0792
_reflns_number_gt 7194
_reflns_number_total 7984
_reflns_threshold_expression >2sigma(i)
_cod_data_source_file om1003144_si_002.cif
_cod_data_source_block complex6
_cod_depositor_comments
;
The following automatic conversions were performed:

'_refine_ls_structure_factor_coef' value 'fsqd' changed to 'Fsqd'
according to /home/saulius/struct/CIF-dictionaries/cif_core.dic
dictionary named 'cif_core.dic' version 2.4.1 from
2010-06-29.

'_atom_site_adp_type' value 'uani' changed to 'Uani'
according to /home/saulius/struct/CIF-dictionaries/cif_core.dic
dictionary named 'cif_core.dic' version 2.4.1 from 2010-06-29 (41
time).

'_atom_site_adp_type' value 'uiso' changed to 'Uiso'
according to /home/saulius/struct/CIF-dictionaries/cif_core.dic
dictionary named 'cif_core.dic' version 2.4.1 from 2010-06-29 (52
times).

'_atom_site_refinement_flags' value 'r' changed to 'R'
according to /home/saulius/struct/CIF-dictionaries/cif_core.dic
dictionary named 'cif_core.dic' version 2.4.1 from 2010-06-29 (52
times).

Automatic conversion script
Id: cif_fix_values 1715 2011-07-08 13:25:40Z adriana 
;
_cod_original_sg_symbol_H-M p21/c
_cod_database_code 4066146

loop_
_symmetry_equiv_pos_as_xyz
'x, y, z'
'-x, y+1/2, -z+1/2'
'-x, -y, -z'
'x, -y-1/2, z-1/2'

loop_
_atom_site_label
_atom_site_type_symbol
_atom_site_fract_x
_atom_site_fract_y
_atom_site_fract_z
_atom_site_U_iso_or_equiv
_atom_site_adp_type
_atom_site_occupancy
_atom_site_symmetry_multiplicity
_atom_site_calc_flag
_atom_site_refinement_flags
sc1 sc 0.22672(2) -0.099895(11) 0.386239(12) 0.01305(6) Uani 1 1 d .
cl1 cl -0.00616(3) -0.058915(14) 0.371079(16) 0.01724(7) Uani 1 1 d .
cl2 cl 0.47367(3) -0.119794(16) 0.432535(17) 0.01987(7) Uani 1 1 d .
o1 o 0.22991(9) -0.11334(4) 0.50693(5) 0.01926(19) Uani 1 1 d .
o2 o 0.28114(9) 0.00963(4) 0.38562(5) 0.01940(18) Uani 1 1 d .
n1 n 0.21090(10) -0.11012(5) 0.26344(5) 0.01336(19) Uani 1 1 d .
n2 n 0.16513(10) -0.20729(5) 0.35770(5) 0.01365(19) Uani 1 1 d .
c2 c 0.13780(13) -0.22086(6) 0.28372(7) 0.0189(2) Uani 1 1 d .
h1 h 0.1038 -0.2632 0.2650 0.023 Uiso 1 1 calc R
c1 c 0.16111(14) -0.17042(6) 0.23499(7) 0.0193(2) Uani 1 1 d .
h2 h 0.1422 -0.1787 0.1833 0.023 Uiso 1 1 calc R
c3 c 0.24072(12) -0.06323(6) 0.20962(6) 0.0141(2) Uani 1 1 d .
c4 c 0.13897(13) -0.01728(6) 0.17100(7) 0.0162(2) Uani 1 1 d .
c5 c 0.17141(14) 0.02769(6) 0.11921(7) 0.0201(3) Uani 1 1 d .
h5 h 0.1055 0.0584 0.0932 0.024 Uiso 1 1 calc R
c6 c 0.29964(15) 0.02722(6) 0.10598(7) 0.0224(3) Uani 1 1 d .
h6 h 0.3196 0.0577 0.0717 0.027 Uiso 1 1 calc R
c7 c 0.39835(14) -0.01882(7) 0.14393(7) 0.0206(3) Uani 1 1 d .
h7 h 0.4841 -0.0190 0.1345 0.025 Uiso 1 1 calc R
c8 c 0.37158(12) -0.06499(6) 0.19595(7) 0.0160(2) Uani 1 1 d .
c9 c 0.48007(13) -0.11768(6) 0.23327(7) 0.0188(2) Uani 1 1 d .
h9 h 0.4517 -0.1384 0.2751 0.023 Uiso 1 1 calc R
c10 c 0.62285(14) -0.08710(8) 0.26586(9) 0.0316(3) Uani 1 1 d .
h10a h 0.6545 -0.0677 0.2257 0.047 Uiso 1 1 calc R
h10b h 0.6853 -0.1221 0.2905 0.047 Uiso 1 1 calc R
h10c h 0.6185 -0.0524 0.3018 0.047 Uiso 1 1 calc R
c11 c 0.48611(18) -0.17404(8) 0.17676(9) 0.0356(4) Uani 1 1 d .
h11a h 0.3960 -0.1929 0.1565 0.053 Uiso 1 1 calc R
h11b h 0.5477 -0.2091 0.2020 0.053 Uiso 1 1 calc R
h11c h 0.5183 -0.1555 0.1364 0.053 Uiso 1 1 calc R
c12 c -0.00491(13) -0.01730(7) 0.18126(7) 0.0207(3) Uani 1 1 d .
h12 h -0.0050 -0.0474 0.2238 0.025 Uiso 1 1 calc R
c13 c -0.10881(15) -0.04541(9) 0.11043(9) 0.0317(3) Uani 1 1 d .
h13a h -0.1083 -0.0175 0.0676 0.048 Uiso 1 1 calc R
h13b h -0.1990 -0.0452 0.1180 0.048 Uiso 1 1 calc R
h13c h -0.0840 -0.0911 0.1014 0.048 Uiso 1 1 calc R
c14 c -0.04895(16) 0.05380(8) 0.19991(8) 0.0311(3) Uani 1 1 d .
h14a h 0.0167 0.0710 0.2442 0.047 Uiso 1 1 calc R
h14b h -0.1377 0.0512 0.2092 0.047 Uiso 1 1 calc R
h14c h -0.0534 0.0837 0.1580 0.047 Uiso 1 1 calc R
c15 c 0.15536(12) -0.26352(6) 0.40612(6) 0.0128(2) Uani 1 1 d .
c16 c 0.03563(12) -0.27235(6) 0.43009(7) 0.0145(2) Uani 1 1 d .
c17 c 0.03435(13) -0.32394(6) 0.48225(7) 0.0172(2) Uani 1 1 d .
h17 h -0.0431 -0.3297 0.4997 0.021 Uiso 1 1 calc R
c18 c 0.14606(13) -0.36679(6) 0.50861(7) 0.0182(2) Uani 1 1 d .
h18 h 0.1438 -0.4005 0.5437 0.022 Uiso 1 1 calc R
c19 c 0.26110(12) -0.35903(6) 0.48226(7) 0.0168(2) Uani 1 1 d .
h19 h 0.3346 -0.3888 0.4988 0.020 Uiso 1 1 calc R
c20 c 0.26912(12) -0.30746(6) 0.43136(6) 0.0144(2) Uani 1 1 d .
c21 c 0.39810(13) -0.30039(6) 0.40425(7) 0.0180(2) Uani 1 1 d .
h21 h 0.3956 -0.2556 0.3806 0.022 Uiso 1 1 calc R
c22 c 0.52992(13) -0.30454(8) 0.46964(8) 0.0257(3) Uani 1 1 d .
h22a h 0.5271 -0.2708 0.5070 0.039 Uiso 1 1 calc R
h22b h 0.6080 -0.2965 0.4507 0.039 Uiso 1 1 calc R
h22c h 0.5371 -0.3489 0.4922 0.039 Uiso 1 1 calc R
c23 c 0.39913(15) -0.35418(7) 0.34404(8) 0.0260(3) Uani 1 1 d .
h23a h 0.3992 -0.3987 0.3655 0.039 Uiso 1 1 calc R
h23b h 0.4799 -0.3486 0.3268 0.039 Uiso 1 1 calc R
h23c h 0.3189 -0.3489 0.3021 0.039 Uiso 1 1 calc R
c24 c -0.09297(12) -0.22986(6) 0.39833(7) 0.0180(2) Uani 1 1 d .
h24 h -0.0696 -0.1935 0.3675 0.022 Uiso 1 1 calc R
c25 c -0.20470(14) -0.27405(7) 0.34627(8) 0.0252(3) Uani 1 1 d .
h25a h -0.1739 -0.2892 0.3040 0.038 Uiso 1 1 calc R
h25b h -0.2872 -0.2478 0.3283 0.038 Uiso 1 1 calc R
h25c h -0.2228 -0.3127 0.3740 0.038 Uiso 1 1 calc R
c26 c -0.14469(14) -0.19667(7) 0.46071(8) 0.0265(3) Uani 1 1 d .
h26a h -0.1651 -0.2313 0.4929 0.040 Uiso 1 1 calc R
h26b h -0.2263 -0.1710 0.4383 0.040 Uiso 1 1 calc R
h26c h -0.0752 -0.1669 0.4901 0.040 Uiso 1 1 calc R
c27 c 0.30124(14) -0.16711(6) 0.55734(7) 0.0210(3) Uani 1 1 d .
h27a h 0.3993 -0.1585 0.5737 0.025 Uiso 1 1 calc R
h27b h 0.2855 -0.2110 0.5324 0.025 Uiso 1 1 calc R
c28 c 0.23992(17) -0.16473(8) 0.62339(8) 0.0298(3) Uani 1 1 d .
h28a h 0.3015 -0.1844 0.6684 0.036 Uiso 1 1 calc R
h28b h 0.1524 -0.1883 0.6120 0.036 Uiso 1 1 calc R
c29 c 0.22218(19) -0.08896(8) 0.63271(8) 0.0335(4) Uani 1 1 d .
h29a h 0.3074 -0.0683 0.6615 0.040 Uiso 1 1 calc R
h29b h 0.1513 -0.0799 0.6579 0.040 Uiso 1 1 calc R
c30 c 0.18046(17) -0.06273(7) 0.55193(8) 0.0272(3) Uani 1 1 d .
h30a h 0.0814 -0.0581 0.5339 0.033 Uiso 1 1 calc R
h30b h 0.2221 -0.0188 0.5488 0.033 Uiso 1 1 calc R
c31 c 0.40127(14) 0.03474(7) 0.36433(8) 0.0219(3) Uani 1 1 d .
h31a h 0.4305 0.0026 0.3318 0.026 Uiso 1 1 calc R
h31b h 0.4772 0.0434 0.4087 0.026 Uiso 1 1 calc R
c32 c 0.34988(15) 0.10002(7) 0.32257(8) 0.0268(3) Uani 1 1 d .
h32a h 0.2943 0.0910 0.2715 0.032 Uiso 1 1 calc R
h32b h 0.4255 0.1296 0.3206 0.032 Uiso 1 1 calc R
c33 c 0.26386(16) 0.13087(7) 0.37102(9) 0.0292(3) Uani 1 1 d .
h33a h 0.1859 0.1556 0.3398 0.035 Uiso 1 1 calc R
h33b h 0.3187 0.1615 0.4087 0.035 Uiso 1 1 calc R
c34 c 0.21634(15) 0.06962(7) 0.40864(9) 0.0259(3) Uani 1 1 d .
h34a h 0.2445 0.0745 0.4633 0.031 Uiso 1 1 calc R
h34b h 0.1171 0.0656 0.3921 0.031 Uiso 1 1 calc R

loop_
_atom_site_aniso_label
_atom_site_aniso_U_11
_atom_site_aniso_U_22
_atom_site_aniso_U_33
_atom_site_aniso_U_23
_atom_site_aniso_U_13
_atom_site_aniso_U_12
sc1 0.01575(11) 0.01208(11) 0.01136(11) -0.00102(8) 0.00378(8) 0.00068(8)
cl1 0.01705(14) 0.01629(14) 0.01869(14) -0.00030(10) 0.00540(11) 0.00214(10)
cl2 0.01581(14) 0.02451(15) 0.01810(14) -0.00036(11) 0.00261(11) 0.00135(11)
o1 0.0253(5) 0.0201(4) 0.0129(4) 0.0006(3) 0.0061(4) 0.0084(4)
o2 0.0212(4) 0.0138(4) 0.0245(5) -0.0031(3) 0.0084(4) -0.0012(3)
n1 0.0156(5) 0.0131(5) 0.0116(4) 0.0013(4) 0.0041(4) 0.0005(4)
n2 0.0165(5) 0.0118(4) 0.0132(5) 0.0012(4) 0.0051(4) 0.0003(4)
c2 0.0263(6) 0.0139(5) 0.0157(6) -0.0015(4) 0.0044(5) -0.0045(5)
c1 0.0284(7) 0.0170(6) 0.0116(5) -0.0006(4) 0.0039(5) -0.0028(5)
c3 0.0198(6) 0.0122(5) 0.0100(5) -0.0011(4) 0.0033(4) -0.0020(4)
c4 0.0226(6) 0.0135(5) 0.0118(5) -0.0013(4) 0.0036(5) 0.0015(5)
c5 0.0299(7) 0.0136(6) 0.0154(6) 0.0023(4) 0.0038(5) 0.0027(5)
c6 0.0334(7) 0.0161(6) 0.0179(6) 0.0035(5) 0.0070(5) -0.0064(5)
c7 0.0225(6) 0.0211(6) 0.0191(6) 0.0003(5) 0.0070(5) -0.0061(5)
c8 0.0186(6) 0.0150(5) 0.0133(5) -0.0010(4) 0.0026(4) -0.0023(4)
c9 0.0179(6) 0.0216(6) 0.0166(6) 0.0013(5) 0.0042(5) 0.0003(5)
c10 0.0194(7) 0.0344(8) 0.0382(8) -0.0003(6) 0.0032(6) -0.0005(6)
c11 0.0415(9) 0.0289(8) 0.0292(8) -0.0050(6) -0.0026(7) 0.0122(7)
c12 0.0232(6) 0.0241(6) 0.0150(6) 0.0032(5) 0.0057(5) 0.0076(5)
c13 0.0239(7) 0.0428(9) 0.0284(7) -0.0074(6) 0.0070(6) -0.0013(6)
c14 0.0347(8) 0.0341(8) 0.0242(7) -0.0016(6) 0.0075(6) 0.0156(6)
c15 0.0167(5) 0.0104(5) 0.0115(5) -0.0010(4) 0.0043(4) -0.0017(4)
c16 0.0159(5) 0.0127(5) 0.0148(5) -0.0018(4) 0.0041(4) -0.0012(4)
c17 0.0195(6) 0.0173(6) 0.0170(6) -0.0003(4) 0.0086(5) -0.0036(5)
c18 0.0253(6) 0.0156(6) 0.0136(5) 0.0032(4) 0.0051(5) -0.0028(5)
c19 0.0178(6) 0.0145(5) 0.0165(6) 0.0013(4) 0.0021(5) 0.0018(4)
c20 0.0156(5) 0.0133(5) 0.0144(5) -0.0014(4) 0.0040(4) -0.0008(4)
c21 0.0172(6) 0.0171(6) 0.0214(6) 0.0020(5) 0.0080(5) 0.0013(4)
c22 0.0173(6) 0.0316(7) 0.0285(7) -0.0017(6) 0.0064(5) -0.0013(5)
c23 0.0248(7) 0.0314(7) 0.0248(7) -0.0044(6) 0.0119(5) 0.0021(6)
c24 0.0153(6) 0.0152(6) 0.0239(6) 0.0010(5) 0.0060(5) 0.0002(4)
c25 0.0204(6) 0.0249(7) 0.0267(7) -0.0002(5) 0.0003(5) -0.0004(5)
c26 0.0221(6) 0.0262(7) 0.0326(7) -0.0052(6) 0.0097(6) 0.0033(5)
c27 0.0282(7) 0.0182(6) 0.0136(6) 0.0004(5) 0.0007(5) 0.0063(5)
c28 0.0381(8) 0.0301(7) 0.0220(7) 0.0071(6) 0.0096(6) 0.0039(6)
c29 0.0513(10) 0.0344(8) 0.0175(7) 0.0020(6) 0.0140(6) 0.0182(7)
c30 0.0426(8) 0.0239(7) 0.0171(6) -0.0009(5) 0.0116(6) 0.0128(6)
c31 0.0221(6) 0.0210(6) 0.0231(6) -0.0029(5) 0.0072(5) -0.0062(5)
c32 0.0314(7) 0.0256(7) 0.0200(6) 0.0022(5) 0.0013(6) -0.0096(6)
c33 0.0368(8) 0.0164(6) 0.0304(7) 0.0027(5) 0.0022(6) -0.0011(6)
c34 0.0321(7) 0.0139(6) 0.0334(7) -0.0051(5) 0.0121(6) 0.0017(5)

loop_
_atom_type_symbol
_atom_type_description
_atom_type_scat_dispersion_real
_atom_type_scat_dispersion_imag
_atom_type_scat_source
c c 0.0030 0.0020 'international tables vol c tables 4.2.6.8 and 6.1.1.4'
h h 0.0000 0.0000 'international tables vol c tables 4.2.6.8 and 6.1.1.4'
cl cl 0.1480 0.1590 'international tables vol c tables 4.2.6.8 and 6.1.1.4'
n n 0.0060 0.0030 'international tables vol c tables 4.2.6.8 and 6.1.1.4'
o o 0.0110 0.0060 'international tables vol c tables 4.2.6.8 and 6.1.1.4'
sc sc 0.2520 0.3720 'international tables vol c tables 4.2.6.8 and 6.1.1.4'

loop_
_geom_angle_atom_site_label_1
_geom_angle_atom_site_label_2
_geom_angle_atom_site_label_3
_geom_angle
o1 sc1 n1 167.58(4)
o1 sc1 n2 92.80(4)
n1 sc1 n2 74.78(4)
o1 sc1 o2 100.60(3)
n1 sc1 o2 91.82(4)
n2 sc1 o2 166.52(4)
o1 sc1 cl1 84.47(3)
n1 sc1 cl1 96.57(3)
n2 sc1 cl1 95.01(3)
o2 sc1 cl1 84.95(3)
o1 sc1 cl2 84.19(3)
n1 sc1 cl2 97.01(3)
n2 sc1 cl2 97.13(3)
o2 sc1 cl2 85.75(3)
cl1 sc1 cl2 163.751(16)
c27 o1 c30 108.67(9)
c27 o1 sc1 126.04(7)
c30 o1 sc1 124.52(7)
c31 o2 c34 105.96(10)
c31 o2 sc1 123.65(7)
c34 o2 sc1 130.31(8)
c1 n1 c3 115.23(10)
c1 n1 sc1 113.01(8)
c3 n1 sc1 131.73(7)
c2 n2 c15 116.37(10)
c2 n2 sc1 113.32(8)
c15 n2 sc1 130.27(7)
n2 c2 c1 118.96(11)
n2 c2 h1 120.5
c1 c2 h1 120.5
n1 c1 c2 119.38(11)
n1 c1 h2 120.3
c2 c1 h2 120.3
c4 c3 c8 121.20(11)
c4 c3 n1 119.65(11)
c8 c3 n1 119.15(10)
c5 c4 c3 118.20(12)
c5 c4 c12 119.63(11)
c3 c4 c12 122.12(11)
c6 c5 c4 121.28(12)
c6 c5 h5 119.4
c4 c5 h5 119.4
c7 c6 c5 119.83(12)
c7 c6 h6 120.1
c5 c6 h6 120.1
c6 c7 c8 121.37(12)
c6 c7 h7 119.3
c8 c7 h7 119.3
c7 c8 c3 118.11(11)
c7 c8 c9 119.85(11)
c3 c8 c9 121.98(11)
c11 c9 c8 110.09(11)
c11 c9 c10 110.00(12)
c8 c9 c10 113.27(11)
c11 c9 h9 107.8
c8 c9 h9 107.8
c10 c9 h9 107.8
c9 c10 h10a 109.5
c9 c10 h10b 109.5
h10a c10 h10b 109.5
c9 c10 h10c 109.5
h10a c10 h10c 109.5
h10b c10 h10c 109.5
c9 c11 h11a 109.5
c9 c11 h11b 109.5
h11a c11 h11b 109.5
c9 c11 h11c 109.5
h11a c11 h11c 109.5
h11b c11 h11c 109.5
c4 c12 c14 111.98(12)
c4 c12 c13 110.67(11)
c14 c12 c13 110.12(12)
c4 c12 h12 108.0
c14 c12 h12 108.0
c13 c12 h12 108.0
c12 c13 h13a 109.5
c12 c13 h13b 109.5
h13a c13 h13b 109.5
c12 c13 h13c 109.5
h13a c13 h13c 109.5
h13b c13 h13c 109.5
c12 c14 h14a 109.5
c12 c14 h14b 109.5
h14a c14 h14b 109.5
c12 c14 h14c 109.5
h14a c14 h14c 109.5
h14b c14 h14c 109.5
c20 c15 c16 121.03(11)
c20 c15 n2 119.05(10)
c16 c15 n2 119.87(10)
c17 c16 c15 118.26(11)
c17 c16 c24 119.62(11)
c15 c16 c24 122.06(11)
c18 c17 c16 121.42(11)
c18 c17 h17 119.3
c16 c17 h17 119.3
c19 c18 c17 119.57(11)
c19 c18 h18 120.2
c17 c18 h18 120.2
c18 c19 c20 121.43(11)
c18 c19 h19 119.3
c20 c19 h19 119.3
c19 c20 c15 118.23(11)
c19 c20 c21 119.73(11)
c15 c20 c21 122.04(11)
c20 c21 c22 112.23(11)
c20 c21 c23 110.33(10)
c22 c21 c23 110.63(11)
c20 c21 h21 107.8
c22 c21 h21 107.8
c23 c21 h21 107.8
c21 c22 h22a 109.5
c21 c22 h22b 109.5
h22a c22 h22b 109.5
c21 c22 h22c 109.5
h22a c22 h22c 109.5
h22b c22 h22c 109.5
c21 c23 h23a 109.5
c21 c23 h23b 109.5
h23a c23 h23b 109.5
c21 c23 h23c 109.5
h23a c23 h23c 109.5
h23b c23 h23c 109.5
c16 c24 c26 112.26(11)
c16 c24 c25 109.57(10)
c26 c24 c25 111.32(11)
c16 c24 h24 107.8
c26 c24 h24 107.8
c25 c24 h24 107.8
c24 c25 h25a 109.5
c24 c25 h25b 109.5
h25a c25 h25b 109.5
c24 c25 h25c 109.5
h25a c25 h25c 109.5
h25b c25 h25c 109.5
c24 c26 h26a 109.5
c24 c26 h26b 109.5
h26a c26 h26b 109.5
c24 c26 h26c 109.5
h26a c26 h26c 109.5
h26b c26 h26c 109.5
o1 c27 c28 104.30(10)
o1 c27 h27a 110.9
c28 c27 h27a 110.9
o1 c27 h27b 110.9
c28 c27 h27b 110.9
h27a c27 h27b 108.9
c27 c28 c29 102.06(11)
c27 c28 h28a 111.4
c29 c28 h28a 111.4
c27 c28 h28b 111.4
c29 c28 h28b 111.4
h28a c28 h28b 109.2
c28 c29 c30 103.52(11)
c28 c29 h29a 111.1
c30 c29 h29a 111.1
c28 c29 h29b 111.1
c30 c29 h29b 111.1
h29a c29 h29b 109.0
o1 c30 c29 105.86(11)
o1 c30 h30a 110.6
c29 c30 h30a 110.6
o1 c30 h30b 110.6
c29 c30 h30b 110.6
h30a c30 h30b 108.7
o2 c31 c32 103.10(11)
o2 c31 h31a 111.1
c32 c31 h31a 111.1
o2 c31 h31b 111.1
c32 c31 h31b 111.1
h31a c31 h31b 109.1
c31 c32 c33 102.32(11)
c31 c32 h32a 111.3
c33 c32 h32a 111.3
c31 c32 h32b 111.3
c33 c32 h32b 111.3
h32a c32 h32b 109.2
c32 c33 c34 104.42(11)
c32 c33 h33a 110.9
c34 c33 h33a 110.9
c32 c33 h33b 110.9
c34 c33 h33b 110.9
h33a c33 h33b 108.9
o2 c34 c33 106.45(11)
o2 c34 h34a 110.4
c33 c34 h34a 110.4
o2 c34 h34b 110.4
c33 c34 h34b 110.4
h34a c34 h34b 108.6

loop_
_geom_bond_atom_site_label_1
_geom_bond_atom_site_label_2
_geom_bond_distance
sc1 o1 2.2236(11)
sc1 n1 2.2259(12)
sc1 n2 2.2245(11)
sc1 o2 2.2246(10)
sc1 cl1 2.4336(12)
sc1 cl2 2.4416(12)
o1 c27 1.4603(15)
o1 c30 1.4663(15)
o2 c31 1.4609(16)
o2 c34 1.4672(15)
n1 c1 1.3380(16)
n1 c3 1.4426(15)
n2 c2 1.3373(16)
n2 c15 1.4393(14)
c2 c1 1.3986(17)
c2 h1 0.9300
c1 h2 0.9300
c3 c4 1.4077(17)
c3 c8 1.4139(18)
c4 c5 1.4019(17)
c4 c12 1.5183(19)
c5 c6 1.384(2)
c5 h5 0.9300
c6 c7 1.3870(19)
c6 h6 0.9300
c7 c8 1.3972(17)
c7 h7 0.9300
c8 c9 1.5292(17)
c9 c11 1.5312(19)
c9 c10 1.528(2)
c9 h9 0.9800
c10 h10a 0.9600
c10 h10b 0.9600
c10 h10c 0.9600
c11 h11a 0.9600
c11 h11b 0.9600
c11 h11c 0.9600
c12 c14 1.5346(19)
c12 c13 1.5353(19)
c12 h12 0.9800
c13 h13a 0.9600
c13 h13b 0.9600
c13 h13c 0.9600
c14 h14a 0.9600
c14 h14b 0.9600
c14 h14c 0.9600
c15 c20 1.4128(17)
c15 c16 1.4082(17)
c16 c17 1.3981(17)
c16 c24 1.5225(17)
c17 c18 1.3871(18)
c17 h17 0.9300
c18 c19 1.3857(18)
c18 h18 0.9300
c19 c20 1.3968(16)
c19 h19 0.9300
c20 c21 1.5249(17)
c21 c22 1.5342(19)
c21 c23 1.5326(18)
c21 h21 0.9800
c22 h22a 0.9600
c22 h22b 0.9600
c22 h22c 0.9600
c23 h23a 0.9600
c23 h23b 0.9600
c23 h23c 0.9600
c24 c26 1.5296(18)
c24 c25 1.5356(18)
c24 h24 0.9800
c25 h25a 0.9600
c25 h25b 0.9600
c25 h25c 0.9600
c26 h26a 0.9600
c26 h26b 0.9600
c26 h26c 0.9600
c27 c28 1.5064(19)
c27 h27a 0.9700
c27 h27b 0.9700
c28 c29 1.516(2)
c28 h28a 0.9700
c28 h28b 0.9700
c29 c30 1.5177(19)
c29 h29a 0.9700
c29 h29b 0.9700
c30 h30a 0.9700
c30 h30b 0.9700
c31 c32 1.5132(19)
c31 h31a 0.9700
c31 h31b 0.9700
c32 c33 1.530(2)
c32 h32a 0.9700
c32 h32b 0.9700
c33 c34 1.530(2)
c33 h33a 0.9700
c33 h33b 0.9700
c34 h34a 0.9700
c34 h34b 0.9700
